data_1516876
loop_
_publ_author_name
'Malay Dolai'
'Tarun Mistri'
'Anangamohan Panja'
'Mahammad Ali'

_publ_section_title
;
 Diversity in supramolecular self-assembly through hydrogen-bonding
 interactions of non-coordinated aliphatic -OH group in a series of
 heterodinuclear CuIIM (M = NaI, ZnII, HgII, SmIII, BiIII, PbII and CdII)
;
_journal_name_full
;
Inorganica Chimica Acta
;
_journal_page_first 95
_journal_page_last 104
_journal_volume 399
_journal_year 2013
_chemical_formula_moiety 'C19 H22 Bi Cu N5 O15'
_chemical_formula_sum 'C19 H22 Bi Cu N5 O15'
_chemical_formula_weight 832.95
_space_group_IT_number 14
_symmetry_cell_setting monoclinic
_symmetry_space_group_name_Hall '-P 2ybc'
_symmetry_space_group_name_H-M 'P 1 21/c 1'
_atom_sites_solution_hydrogens geom
_atom_sites_solution_primary direct
_atom_sites_solution_secondary difmap
_cell_angle_alpha 90.00
_cell_angle_beta 105.737(2)
_cell_angle_gamma 90.00
_cell_formula_units_Z 4
_cell_length_a 8.9716(2)
_cell_length_b 28.4099(8)
_cell_length_c 10.4894(3)
_cell_measurement_temperature 298(2)
_cell_measurement_theta_max 25.49
_cell_measurement_theta_min 2.14
_cell_volume 2573.35(12)
_computing_structure_refinement 'SHELXL-97 (Sheldrick, 2008)'
_computing_structure_solution 'SHELXS-97 (Sheldrick, 2008)'
_diffrn_ambient_temperature 298(2)
_diffrn_measured_fraction_theta_full 0.997
_diffrn_measured_fraction_theta_max 0.997
_diffrn_radiation_monochromator graphite
_diffrn_radiation_source 'fine-focus sealed tube'
_diffrn_radiation_type MoK\a
_diffrn_radiation_wavelength 0.71073
_diffrn_reflns_av_R_equivalents 0.0401
_diffrn_reflns_av_sigmaI/netI 0.0392
_diffrn_reflns_limit_h_max 10
_diffrn_reflns_limit_h_min -10
_diffrn_reflns_limit_k_max 34
_diffrn_reflns_limit_k_min -34
_diffrn_reflns_limit_l_max 12
_diffrn_reflns_limit_l_min -12
_diffrn_reflns_number 19883
_diffrn_reflns_theta_full 25.49
_diffrn_reflns_theta_max 25.49
_diffrn_reflns_theta_min 2.14
_exptl_absorpt_coefficient_mu 7.741
_exptl_absorpt_correction_T_max 0.427
_exptl_absorpt_correction_T_min 0.258
_exptl_absorpt_correction_type empirical
_exptl_absorpt_process_details SADABS
_exptl_crystal_colour Dark-green
_exptl_crystal_density_diffrn 2.150
_exptl_crystal_density_method 'not measured'
_exptl_crystal_description Block-shape
_exptl_crystal_F_000 1612.0
_exptl_crystal_size_max 0.21
_exptl_crystal_size_mid 0.15
_exptl_crystal_size_min 0.11
_refine_diff_density_max 2.089
_refine_diff_density_min -0.827
_refine_diff_density_rms 0.119
_refine_ls_extinction_method none
_refine_ls_goodness_of_fit_ref 0.765
_refine_ls_hydrogen_treatment mixed
_refine_ls_matrix_type full
_refine_ls_number_parameters 381
_refine_ls_number_reflns 4789
_refine_ls_number_restraints 0
_refine_ls_restrained_S_all 0.765
_refine_ls_R_factor_all 0.0438
_refine_ls_R_factor_gt 0.0327
_refine_ls_shift/su_max 0.002
_refine_ls_shift/su_mean 0.006
_refine_ls_structure_factor_coef Fsqd
_refine_ls_weighting_details 'calc w=1/[\s^2^(Fo^2^)+(0.0745P)^2^+12.6655P] where P=(Fo^2^+2Fc^2^)/3'
_refine_ls_weighting_scheme calc
_refine_ls_wR_factor_gt 0.0868
_refine_ls_wR_factor_ref 0.0945
_reflns_number_gt 3984
_reflns_number_total 4789
_reflns_threshold_expression >2sigma(I)
_cod_data_source_file ICA-2013-399-95-104-2.cif
_cod_data_source_block mkd-561
_cod_depositor_comments
;
The following automatic conversions were performed:

'_exptl_absorpt_correction_type' value 'Empirical' changed to
'empirical' according to the built-in table from CIF Core dictionary
named 'cif_core.dic' version 2.4.1 from 2010-06-29.

Automatic conversion script
Id: cif_fix_values 2281 2013-09-26 08:29:07Z andrius 
;
_cod_original_sg_symbol_H-M 'P 21/c'
_cod_database_code 1516876

loop_
_symmetry_equiv_pos_as_xyz
'x, y, z'
'-x, y+1/2, -z+1/2'
'-x, -y, -z'
'x, -y-1/2, z-1/2'

loop_
_atom_site_label
_atom_site_type_symbol
_atom_site_fract_x
_atom_site_fract_y
_atom_site_fract_z
_atom_site_U_iso_or_equiv
_atom_site_adp_type
_atom_site_occupancy
_atom_site_symmetry_multiplicity
_atom_site_calc_flag
_atom_site_refinement_flags
Bi1 Bi 0.58496(2) 0.636023(8) 0.74275(2) 0.03136(10) Uani 1 1 d .
Cu1 Cu 0.74773(8) 0.60157(3) 1.06900(7) 0.03423(19) Uani 1 1 d .
O6 O 0.5413(7) 0.70026(17) 0.8855(5) 0.0577(14) Uani 1 1 d .
O2 O 0.7983(5) 0.63804(15) 0.9268(4) 0.0366(10) Uani 1 1 d .
O1 O 0.7964(5) 0.69447(18) 0.7265(4) 0.0493(12) Uani 1 1 d .
O5 O 0.3038(5) 0.62237(18) 0.7403(4) 0.0431(11) Uani 1 1 d .
O4 O 0.5550(5) 0.59609(15) 0.9252(4) 0.0356(10) Uani 1 1 d .
O9 O 0.5231(7) 0.55195(19) 0.6566(6) 0.0613(14) Uani 1 1 d .
O10 O 0.7624(6) 0.5711(2) 0.7220(6) 0.0742(18) Uani 1 1 d .
O8 O 0.4597(8) 0.77129(19) 0.8397(6) 0.0750(18) Uani 1 1 d .
O15 O 0.6493(8) 0.6649(2) 1.1547(7) 0.0631(16) Uani 1 1 d .
N4 N 0.6618(9) 0.5422(2) 0.6644(6) 0.0575(17) Uani 1 1 d .
O11 O 0.7000(10) 0.5059(2) 0.6204(7) 0.107(3) Uani 1 1 d .
O7 O 0.4605(6) 0.72179(19) 0.6822(5) 0.0582(14) Uani 1 1 d .
N3 N 0.4842(7) 0.7328(2) 0.8022(6) 0.0457(14) Uani 1 1 d .
N2 N 0.6720(6) 0.55522(18) 1.1786(5) 0.0380(12) Uani 1 1 d .
C11 C 0.7738(9) 0.5359(3) 1.3038(7) 0.056(2) Uani 1 1 d .
H6A H 0.7107 0.5296 1.3638 0.067 Uiso 1 1 calc R
H6B H 0.8151 0.5060 1.2842 0.067 Uiso 1 1 calc R
C10 C 0.9043(9) 0.5661(3) 1.3728(7) 0.0524(19) Uani 1 1 d .
H7 H 0.9576 0.5510 1.4568 0.063 Uiso 1 1 calc R
C9 C 1.0192(10) 0.5730(4) 1.2930(8) 0.069(2) Uani 1 1 d .
H8A H 1.1145 0.5856 1.3502 0.083 Uiso 1 1 calc R
H8B H 1.0428 0.5426 1.2608 0.083 Uiso 1 1 calc R
N1 N 0.9628(6) 0.6051(2) 1.1786(5) 0.0447(14) Uani 1 1 d .
C8 C 1.0587(9) 0.6364(3) 1.1617(7) 0.0476(18) Uani 1 1 d .
H10 H 1.1519 0.6378 1.2275 0.057 Uiso 1 1 calc R
C4 C 1.0426(7) 0.6691(3) 1.0572(6) 0.0415(16) Uani 1 1 d .
C5 C 1.1620(8) 0.7020(3) 1.0625(7) 0.0532(19) Uani 1 1 d .
H12 H 1.2472 0.7024 1.1364 0.064 Uiso 1 1 calc R
C6 C 1.1567(9) 0.7331(3) 0.9638(8) 0.063(2) Uani 1 1 d .
H13 H 1.2357 0.7551 0.9724 0.076 Uiso 1 1 calc R
C7 C 1.0335(9) 0.7324(3) 0.8491(8) 0.0544(19) Uani 1 1 d .
H14 H 1.0305 0.7536 0.7808 0.065 Uiso 1 1 calc R
C2 C 0.9171(7) 0.7003(2) 0.8384(6) 0.0359(14) Uani 1 1 d .
C1 C 0.7903(9) 0.7241(3) 0.6155(7) 0.059(2) Uani 1 1 d .
H16A H 0.7910 0.7565 0.6420 0.088 Uiso 1 1 calc R
H16B H 0.6972 0.7177 0.5469 0.088 Uiso 1 1 calc R
H16C H 0.8786 0.7181 0.5828 0.088 Uiso 1 1 calc R
C3 C 0.9156(7) 0.6684(2) 0.9417(6) 0.0342(14) Uani 1 1 d .
O3 O 0.8668(9) 0.6128(3) 1.3995(7) 0.100(2) Uani 1 1 d .
H3 H 0.9062 0.6188 1.4778 0.150 Uiso 1 1 calc R
C12 C 0.5321(9) 0.5419(2) 1.1530(6) 0.0449(17) Uani 1 1 d .
H19 H 0.5103 0.5214 1.2148 0.054 Uiso 1 1 calc R
C13 C 0.4012(7) 0.5535(2) 1.0427(6) 0.0373(14) Uani 1 1 d .
C18 C 0.2565(9) 0.5380(3) 1.0462(7) 0.0531(19) Uani 1 1 d .
H21 H 0.2469 0.5194 1.1164 0.064 Uiso 1 1 calc R
C17 C 0.1259(9) 0.5498(3) 0.9471(8) 0.060(2) Uani 1 1 d .
H22 H 0.0292 0.5388 0.9499 0.072 Uiso 1 1 calc R
C16 C 0.1395(8) 0.5783(3) 0.8431(7) 0.0461(17) Uani 1 1 d .
H23 H 0.0517 0.5869 0.7770 0.055 Uiso 1 1 calc R
C15 C 0.2808(7) 0.5935(2) 0.8383(6) 0.0350(14) Uani 1 1 d .
C19 C 0.1711(9) 0.6441(3) 0.6523(8) 0.063(2) Uani 1 1 d .
H25A H 0.1066 0.6204 0.5996 0.095 Uiso 1 1 calc R
H25B H 0.2043 0.6658 0.5954 0.095 Uiso 1 1 calc R
H25C H 0.1135 0.6607 0.7030 0.095 Uiso 1 1 calc R
C14 C 0.4169(7) 0.5809(2) 0.9356(6) 0.0336(14) Uani 1 1 d .
O12 O 0.6194(6) 0.6299(2) 0.4975(5) 0.0595(15) Uani 1 1 d .
N5 N 0.4797(7) 0.62899(19) 0.4263(6) 0.0410(13) Uani 1 1 d .
O13 O 0.3788(7) 0.6360(2) 0.4829(5) 0.0623(16) Uani 1 1 d .
O14 O 0.4485(7) 0.6217(2) 0.3073(5) 0.0604(14) Uani 1 1 d .
H55 H 0.607(10) 0.663(3) 1.214(10) 0.07(3) Uiso 1 1 d .
H56 H 0.606(14) 0.682(5) 1.091(12) 0.13(5) Uiso 1 1 d .

loop_
_atom_site_aniso_label
_atom_site_aniso_U_11
_atom_site_aniso_U_22
_atom_site_aniso_U_33
_atom_site_aniso_U_23
_atom_site_aniso_U_13
_atom_site_aniso_U_12
Bi1 0.02534(14) 0.03778(16) 0.02985(14) 0.00254(9) 0.00559(10) -0.00145(9)
Cu1 0.0309(4) 0.0409(4) 0.0290(4) 0.0029(3) 0.0050(3) 0.0010(3)
O6 0.082(4) 0.048(3) 0.039(3) 0.005(2) 0.010(3) 0.019(3)
O2 0.027(2) 0.048(3) 0.033(2) 0.0023(18) 0.0041(18) -0.0084(19)
O1 0.045(3) 0.060(3) 0.039(2) 0.012(2) 0.003(2) -0.016(2)
O5 0.023(2) 0.062(3) 0.044(3) 0.006(2) 0.0080(19) 0.002(2)
O4 0.025(2) 0.046(3) 0.034(2) 0.0065(19) 0.0073(17) -0.0064(19)
O9 0.067(4) 0.049(3) 0.070(4) 0.000(3) 0.022(3) -0.010(3)
O10 0.045(3) 0.084(4) 0.080(4) -0.007(4) -0.005(3) 0.018(3)
O8 0.100(5) 0.040(3) 0.074(4) -0.008(3) 0.004(3) 0.025(3)
O15 0.087(5) 0.052(4) 0.058(4) 0.000(3) 0.031(4) 0.008(3)
N4 0.078(5) 0.049(4) 0.042(3) 0.008(3) 0.010(3) 0.020(4)
O11 0.166(8) 0.066(4) 0.085(5) -0.012(4) 0.026(5) 0.054(5)
O7 0.064(3) 0.063(3) 0.040(3) 0.001(2) 0.001(2) 0.016(3)
N3 0.042(3) 0.047(4) 0.043(3) -0.003(3) 0.003(3) 0.002(3)
N2 0.045(3) 0.033(3) 0.035(3) 0.003(2) 0.009(2) 0.000(3)
C11 0.066(5) 0.053(5) 0.041(4) 0.014(3) 0.003(4) 0.002(4)
C10 0.062(5) 0.052(5) 0.038(4) 0.004(3) 0.003(3) 0.005(4)
C9 0.050(5) 0.095(7) 0.056(5) 0.020(5) 0.004(4) 0.023(5)
N1 0.037(3) 0.061(4) 0.034(3) 0.001(3) 0.005(2) 0.005(3)
C8 0.037(4) 0.064(5) 0.036(4) -0.008(3) 0.001(3) 0.003(3)
C4 0.035(3) 0.056(4) 0.032(3) -0.008(3) 0.006(3) 0.001(3)
C5 0.032(4) 0.073(6) 0.051(4) -0.016(4) 0.005(3) -0.018(4)
C6 0.048(5) 0.073(6) 0.068(5) -0.017(4) 0.014(4) -0.033(4)
C7 0.054(5) 0.058(5) 0.054(4) -0.008(4) 0.019(4) -0.022(4)
C2 0.029(3) 0.041(4) 0.037(3) -0.010(3) 0.009(3) -0.008(3)
C1 0.059(5) 0.066(5) 0.048(4) 0.021(4) 0.007(4) -0.020(4)
C3 0.024(3) 0.041(4) 0.037(3) -0.007(3) 0.008(3) -0.008(3)
O3 0.095(6) 0.133(7) 0.070(5) -0.016(5) 0.019(4) 0.001(5)
C12 0.067(5) 0.034(4) 0.037(3) 0.000(3) 0.020(3) -0.008(3)
C13 0.041(4) 0.036(4) 0.038(3) -0.003(3) 0.017(3) -0.007(3)
C18 0.049(4) 0.065(5) 0.053(4) 0.004(4) 0.027(4) -0.014(4)
C17 0.035(4) 0.077(6) 0.071(5) -0.006(4) 0.019(4) -0.015(4)
C16 0.034(4) 0.056(5) 0.050(4) -0.008(3) 0.015(3) -0.010(3)
C15 0.029(3) 0.046(4) 0.031(3) -0.007(3) 0.011(3) -0.005(3)
C19 0.039(4) 0.096(7) 0.054(5) 0.013(4) 0.012(4) 0.016(4)
C14 0.032(3) 0.037(4) 0.033(3) -0.007(3) 0.012(3) -0.005(3)
O12 0.044(3) 0.087(4) 0.046(3) -0.003(3) 0.011(3) 0.000(3)
N5 0.041(3) 0.045(3) 0.036(3) 0.000(2) 0.009(3) 0.003(3)
O13 0.047(3) 0.096(5) 0.046(3) -0.004(3) 0.019(3) -0.001(3)
O14 0.069(4) 0.073(4) 0.037(3) -0.012(3) 0.011(3) 0.005(3)

loop_
_atom_type_symbol
_atom_type_description
_atom_type_scat_dispersion_real
_atom_type_scat_dispersion_imag
_atom_type_scat_source
C C 0.0033 0.0016 'International Tables Vol C Tables 4.2.6.8 and 6.1.1.4'
H H 0.0000 0.0000 'International Tables Vol C Tables 4.2.6.8 and 6.1.1.4'
N N 0.0061 0.0033 'International Tables Vol C Tables 4.2.6.8 and 6.1.1.4'
O O 0.0106 0.0060 'International Tables Vol C Tables 4.2.6.8 and 6.1.1.4'
Cu Cu 0.3201 1.2651 'International Tables Vol C Tables 4.2.6.8 and 6.1.1.4'
Bi Bi -4.1077 10.2566 'International Tables Vol C Tables 4.2.6.8 and 6.1.1.4'

loop_
_geom_angle_atom_site_label_1
_geom_angle_atom_site_label_2
_geom_angle_atom_site_label_3
_geom_angle
O4 Bi1 O2 64.96(14)
O4 Bi1 O6 77.63(16)
O2 Bi1 O6 72.96(16)
O4 Bi1 O10 85.93(19)
O2 Bi1 O10 71.81(18)
O6 Bi1 O10 144.72(19)
O4 Bi1 O5 66.06(14)
O2 Bi1 O5 127.10(15)
O6 Bi1 O5 78.34(18)
O10 Bi1 O5 122.87(19)
O4 Bi1 O9 76.74(17)
O2 Bi1 O9 111.55(17)
O6 Bi1 O9 148.44(19)
O10 Bi1 O9 50.1(2)
O5 Bi1 O9 74.63(18)
O4 Bi1 O1 129.08(14)
O2 Bi1 O1 65.23(14)
O6 Bi1 O1 78.61(18)
O10 Bi1 O1 88.4(2)
O5 Bi1 O1 147.99(16)
O9 Bi1 O1 132.44(18)
O4 Bi1 O12 146.75(16)
O2 Bi1 O12 121.09(16)
O6 Bi1 O12 135.39(17)
O10 Bi1 O12 67.93(19)
O5 Bi1 O12 110.65(16)
O9 Bi1 O12 70.80(18)
O1 Bi1 O12 72.40(16)
O4 Bi1 O7 120.60(16)
O2 Bi1 O7 111.76(15)
O6 Bi1 O7 49.10(15)
O10 Bi1 O7 152.7(2)
O5 Bi1 O7 77.78(17)
O9 Bi1 O7 136.63(18)
O1 Bi1 O7 70.35(17)
O12 Bi1 O7 88.89(16)
N1 Cu1 O2 91.5(2)
N1 Cu1 O4 166.6(2)
O2 Cu1 O4 78.24(17)
N1 Cu1 N2 97.5(2)
O2 Cu1 N2 166.9(2)
O4 Cu1 N2 91.4(2)
N1 Cu1 O15 98.8(2)
O2 Cu1 O15 94.4(2)
O4 Cu1 O15 90.6(2)
N2 Cu1 O15 93.7(2)
N3 O6 Bi1 102.8(4)
C3 O2 Cu1 126.0(4)
C3 O2 Bi1 123.9(4)
Cu1 O2 Bi1 108.05(18)
C2 O1 C1 118.2(5)
C2 O1 Bi1 116.6(4)
C1 O1 Bi1 124.9(4)
C15 O5 C19 118.2(5)
C15 O5 Bi1 115.7(3)
C19 O5 Bi1 126.1(4)
C14 O4 Cu1 126.9(4)
C14 O4 Bi1 123.0(4)
Cu1 O4 Bi1 108.75(17)
N4 O9 Bi1 93.8(4)
N4 O10 Bi1 97.7(4)
Cu1 O15 H55 123(7)
Cu1 O15 H56 107(9)
H55 O15 H56 116(10)
O11 N4 O10 120.0(8)
O11 N4 O9 122.6(8)
O10 N4 O9 117.4(6)
N3 O7 Bi1 92.5(4)
O8 N3 O7 124.0(6)
O8 N3 O6 120.6(6)
O7 N3 O6 115.4(6)
C12 N2 C11 114.3(6)
C12 N2 Cu1 123.4(5)
C11 N2 Cu1 122.2(5)
C10 C11 N2 115.7(6)
C10 C11 H6A 108.4
N2 C11 H6A 108.4
C10 C11 H6B 108.4
N2 C11 H6B 108.4
H6A C11 H6B 107.4
O3 C10 C11 116.3(7)
O3 C10 C9 102.9(7)
C11 C10 C9 112.0(7)
O3 C10 H7 108.4
C11 C10 H7 108.4
C9 C10 H7 108.4
N1 C9 C10 113.2(6)
N1 C9 H8A 108.9
C10 C9 H8A 108.9
N1 C9 H8B 108.9
C10 C9 H8B 108.9
H8A C9 H8B 107.7
C8 N1 C9 116.4(6)
C8 N1 Cu1 122.9(5)
C9 N1 Cu1 120.6(5)
N1 C8 C4 129.2(7)
N1 C8 H10 115.4
C4 C8 H10 115.4
C5 C4 C8 119.2(6)
C5 C4 C3 117.9(6)
C8 C4 C3 122.8(6)
C6 C5 C4 122.3(7)
C6 C5 H12 118.9
C4 C5 H12 118.9
C5 C6 C7 120.4(7)
C5 C6 H13 119.8
C7 C6 H13 119.8
C2 C7 C6 119.2(7)
C2 C7 H14 120.4
C6 C7 H14 120.4
C7 C2 O1 123.9(6)
C7 C2 C3 122.0(6)
O1 C2 C3 114.1(5)
O1 C1 H16A 109.5
O1 C1 H16B 109.5
H16A C1 H16B 109.5
O1 C1 H16C 109.5
H16A C1 H16C 109.5
H16B C1 H16C 109.5
O2 C3 C2 119.7(5)
O2 C3 C4 122.2(6)
C2 C3 C4 118.2(6)
C10 O3 H3 109.5
N2 C12 C13 130.1(6)
N2 C12 H19 115.0
C13 C12 H19 115.0
C18 C13 C14 119.8(6)
C18 C13 C12 118.2(6)
C14 C13 C12 122.0(6)
C13 C18 C17 121.0(7)
C13 C18 H21 119.5
C17 C18 H21 119.5
C18 C17 C16 119.7(7)
C18 C17 H22 120.2
C16 C17 H22 120.2
C15 C16 C17 119.8(7)
C15 C16 H23 120.1
C17 C16 H23 120.1
C16 C15 O5 123.4(6)
C16 C15 C14 121.9(6)
O5 C15 C14 114.7(5)
O5 C19 H25A 109.5
O5 C19 H25B 109.5
H25A C19 H25B 109.5
O5 C19 H25C 109.5
H25A C19 H25C 109.5
H25B C19 H25C 109.5
O4 C14 C13 122.6(6)
O4 C14 C15 119.7(5)
C13 C14 C15 117.7(6)
N5 O12 Bi1 102.3(4)
O14 N5 O13 121.9(6)
O14 N5 O12 121.3(6)
O13 N5 O12 116.8(6)

loop_
_geom_bond_atom_site_label_1
_geom_bond_atom_site_label_2
_geom_bond_distance
Bi1 O4 2.302(4)
Bi1 O2 2.322(4)
Bi1 O6 2.458(5)
Bi1 O10 2.484(6)
Bi1 O5 2.545(4)
Bi1 O9 2.561(5)
Bi1 O1 2.561(5)
Bi1 O12 2.678(5)
Bi1 O7 2.684(5)
Cu1 N1 1.963(6)
Cu1 O2 1.967(4)
Cu1 O4 1.969(4)
Cu1 N2 1.985(5)
Cu1 O15 2.293(6)
O6 N3 1.280(7)
O2 C3 1.337(7)
O1 C2 1.374(7)
O1 C1 1.426(8)
O5 C15 1.374(8)
O5 C19 1.433(9)
O4 C14 1.344(7)
O9 N4 1.256(8)
O10 N4 1.248(9)
O8 N3 1.201(7)
O15 H55 0.81(10)
O15 H56 0.84(13)
N4 O11 1.217(8)
O7 N3 1.258(7)
N2 C12 1.269(9)
N2 C11 1.487(8)
C11 C10 1.475(11)
C11 H6A 0.9700
C11 H6B 0.9700
C10 O3 1.414(11)
C10 C9 1.507(12)
C10 H7 0.9800
C9 N1 1.482(9)
C9 H8A 0.9700
C9 H8B 0.9700
N1 C8 1.284(10)
C8 C4 1.414(10)
C8 H10 0.9300
C4 C5 1.412(10)
C4 C3 1.420(8)
C5 C6 1.351(11)
C5 H12 0.9300
C6 C7 1.396(11)
C6 H13 0.9300
C7 C2 1.368(9)
C7 H14 0.9300
C2 C3 1.415(9)
C1 H16A 0.9600
C1 H16B 0.9600
C1 H16C 0.9600
O3 H3 0.8203
C12 C13 1.445(10)
C12 H19 0.9300
C13 C18 1.380(9)
C13 C14 1.404(9)
C18 C17 1.381(11)
C18 H21 0.9300
C17 C16 1.390(11)
C17 H22 0.9300
C16 C15 1.353(9)
C16 H23 0.9300
C15 C14 1.409(9)
C19 H25A 0.9600
C19 H25B 0.9600
C19 H25C 0.9600
O12 N5 1.274(8)
N5 O14 1.220(7)
N5 O13 1.227(8)
